data_7045267
loop_
_publ_author_name
'Wang, Yao'
'He, Minghui'
'Tian, Zhi'
'Zhong, Haoyan'
'Zhu, Lisha'
'Zhang, Yingying'
'Zhang, Xiaoping'
'Chen, De-Li'
'He, Yabing'

_publ_section_title
;
 Rational construction of an ssa-type of MOF through pre-organizing the
 ligand's conformation and its exceptional gas adsorption properties.
;
_journal_issue 7
_journal_name_full 'Dalton transactions (Cambridge, England : 2003)'
_journal_page_first 2444
_journal_page_last 2452
_journal_paper_doi 10.1039/c7dt04867j
_journal_volume 47
_journal_year 2018
_chemical_formula_sum 'C25 H20 Cu2 O10'
_chemical_formula_weight 607.49
_space_group_IT_number 194
_space_group_name_Hall '-P 6c 2c'
_space_group_name_H-M_alt 'P 63/m m c'
_symmetry_cell_setting hexagonal
_symmetry_space_group_name_Hall '-P 6c 2c'
_symmetry_space_group_name_H-M 'P 63/m m c'
_atom_sites_solution_hydrogens geom
_atom_sites_solution_primary direct
_atom_sites_solution_secondary difmap
_audit_creation_method SHELXL-97
_audit_update_record
;
2017-11-28 deposited with the CCDC.
2018-01-11 downloaded from the CCDC.
;
_cell_angle_alpha 90.00
_cell_angle_beta 90.00
_cell_angle_gamma 120.00
_cell_formula_units_Z 6
_cell_length_a 18.3886(3)
_cell_length_b 18.3886(3)
_cell_length_c 23.7146(9)
_cell_measurement_reflns_used 22928
_cell_measurement_temperature 150(2)
_cell_measurement_theta_max 25.35
_cell_measurement_theta_min 0.997
_cell_volume 6944.5(3)
_computing_cell_refinement 'Bruker SMART'
_computing_data_collection 'Bruker SMART'
_computing_data_reduction 'Bruker SAINT'
_computing_molecular_graphics 'Bruker SHELXTL'
_computing_publication_material 'Bruker SHELXTL'
_computing_structure_refinement 'SHELXL-97 (Sheldrick, 1997)'
_computing_structure_solution 'SHELXS-97 (Sheldrick, 1990)'
_diffrn_ambient_temperature 150(2)
_diffrn_measured_fraction_theta_full 0.997
_diffrn_measured_fraction_theta_max 0.997
_diffrn_measurement_device_type 'Bruker SMART APEX II CCD area detector'
_diffrn_measurement_method 'omega scans'
_diffrn_radiation_monochromator graphite
_diffrn_radiation_source 'fine-focus sealed tube'
_diffrn_radiation_type MoK\a
_diffrn_radiation_wavelength 0.71073
_diffrn_reflns_av_R_equivalents 0.0546
_diffrn_reflns_av_sigmaI/netI 0.0351
_diffrn_reflns_limit_h_max 14
_diffrn_reflns_limit_h_min -19
_diffrn_reflns_limit_k_max 13
_diffrn_reflns_limit_k_min -22
_diffrn_reflns_limit_l_max 24
_diffrn_reflns_limit_l_min -28
_diffrn_reflns_number 22928
_diffrn_reflns_theta_full 25.35
_diffrn_reflns_theta_max 25.35
_diffrn_reflns_theta_min 2.14
_exptl_absorpt_coefficient_mu 0.949
_exptl_absorpt_correction_T_max 0.9028
_exptl_absorpt_correction_T_min 0.8113
_exptl_absorpt_correction_type empirical
_exptl_crystal_colour blue
_exptl_crystal_density_diffrn 0.872
_exptl_crystal_density_method 'not measured'
_exptl_crystal_description block
_exptl_crystal_F_000 1848
_exptl_crystal_size_max 0.23
_exptl_crystal_size_mid 0.20
_exptl_crystal_size_min 0.11
_platon_squeeze_details ' ?'
_refine_diff_density_max 0.519
_refine_diff_density_min -0.694
_refine_diff_density_rms 0.081
_refine_ls_extinction_method none
_refine_ls_goodness_of_fit_ref 1.015
_refine_ls_hydrogen_treatment mixed
_refine_ls_matrix_type full
_refine_ls_number_parameters 97
_refine_ls_number_reflns 2402
_refine_ls_number_restraints 0
_refine_ls_restrained_S_all 1.015
_refine_ls_R_factor_all 0.0818
_refine_ls_R_factor_gt 0.0597
_refine_ls_shift/su_max 0.006
_refine_ls_shift/su_mean 0.002
_refine_ls_structure_factor_coef Fsqd
_refine_ls_weighting_details 'calc w=1/[\s^2^(Fo^2^)+(0.1300P)^2^+0.0000P] where P=(Fo^2^+2Fc^2^)/3'
_refine_ls_weighting_scheme calc
_refine_ls_wR_factor_gt 0.1854
_refine_ls_wR_factor_ref 0.1973
_reflns_number_gt 1608
_reflns_number_total 2402
_reflns_threshold_expression >2sigma(I)
_cod_data_source_file c7dt04867j2.cif
_cod_data_source_block dp
_cod_depositor_comments 'Adding full bibliography for 7045267--7045268.cif.'
_cod_original_sg_symbol_H-M P63/mmc
_cod_database_code 7045267

loop_
_symmetry_equiv_pos_as_xyz
'x, y, z'
'-y, x-y, z'
'-x+y, -x, z'
'-x, -y, z+1/2'
'y, -x+y, z+1/2'
'x-y, x, z+1/2'
'y, x, -z'
'x-y, -y, -z'
'-x, -x+y, -z'
'-y, -x, -z+1/2'
'-x+y, y, -z+1/2'
'x, x-y, -z+1/2'
'-x, -y, -z'
'y, -x+y, -z'
'x-y, x, -z'
'x, y, -z-1/2'
'-y, x-y, -z-1/2'
'-x+y, -x, -z-1/2'
'-y, -x, z'
'-x+y, y, z'
'x, x-y, z'
'y, x, z-1/2'
'x-y, -y, z-1/2'
'-x, -x+y, z-1/2'

loop_
_atom_site_label
_atom_site_type_symbol
_atom_site_fract_x
_atom_site_fract_y
_atom_site_fract_z
_atom_site_U_iso_or_equiv
_atom_site_adp_type
_atom_site_occupancy
_atom_site_symmetry_multiplicity
_atom_site_calc_flag
_atom_site_refinement_flags
Cu1 Cu 0.52462(2) 0.04925(4) 0.45479(3) 0.0567(3) Uani 1 2 d S
O1 O 0.62867(16) 0.10995(15) 0.49675(10) 0.0607(8) Uani 1 1 d .
O2 O 0.58983(16) 0.02696(15) 0.57230(10) 0.0527(7) Uani 1 1 d .
O1W O 0.56432(16) 0.1286(3) 0.38229(19) 0.0988(16) Uani 1 2 d S
H1WA H 0.5242 0.1090 0.3586 0.119 Uiso 1 1 d R
C1 C 0.6416(2) 0.0887(2) 0.54462(14) 0.0481(9) Uani 1 1 d .
C2 C 0.7256(2) 0.1435(2) 0.57010(14) 0.0472(9) Uani 1 1 d .
C3 C 0.77961(17) 0.22039(17) 0.5454(2) 0.0529(13) Uani 1 2 d S
H3A H 0.7628 0.2372 0.5118 0.063 Uiso 1 2 d SR
C4 C 0.7497(2) 0.1212(2) 0.62038(14) 0.0502(9) Uani 1 1 d .
H4A H 0.7127 0.0683 0.6379 0.060 Uiso 1 1 d R
C5 C 0.82678(16) 0.17322(16) 0.64430(19) 0.0471(12) Uani 1 2 d S
C6 C 0.85140(16) 0.14860(16) 0.6998(2) 0.0505(13) Uani 1 2 d S
C7 C 0.8296(2) 0.1704(2) 0.7500 0.0513(13) Uani 1 4 d S
C8 C 0.7817(2) 0.2183(2) 0.7500 0.0513(13) Uani 1 4 d S
H8A H 0.7717 0.2283 0.7882 0.062 Uiso 0.50 2 d SPR
H8B H 0.8143 0.2713 0.7309 0.062 Uiso 0.25 1 d PR
H8C H 0.7291 0.1860 0.7309 0.062 Uiso 0.25 1 d PR
C9 C 0.89456(17) 0.10544(17) 0.6979(2) 0.0634(15) Uani 1 2 d S
C10 C 0.91906(19) 0.08094(19) 0.6449(3) 0.096(2) Uani 1 2 d S
H10A H 0.9004 0.0996 0.6132 0.115 Uiso 1 2 d SR
H10B H 0.9791 0.1051 0.6437 0.115 Uiso 1 1 d R
C11 C 0.9151(3) 0.0849(3) 0.7500 0.088(3) Uani 1 4 d S
H11A H 0.9449 0.0551 0.7500 0.105 Uiso 1 4 calc SR

loop_
_atom_site_aniso_label
_atom_site_aniso_U_11
_atom_site_aniso_U_22
_atom_site_aniso_U_33
_atom_site_aniso_U_23
_atom_site_aniso_U_13
_atom_site_aniso_U_12
Cu1 0.0749(5) 0.0436(4) 0.0411(4) 0.0000(3) 0.00000(14) 0.0218(2)
O1 0.0699(18) 0.0474(15) 0.0450(15) -0.0035(12) -0.0051(13) 0.0145(13)
O2 0.0581(16) 0.0472(15) 0.0403(14) -0.0031(12) -0.0076(12) 0.0169(13)
O1W 0.118(3) 0.115(4) 0.062(3) 0.040(3) 0.0199(14) 0.057(2)
C1 0.062(2) 0.0408(19) 0.0353(18) -0.0065(16) 0.0009(17) 0.0213(18)
C2 0.054(2) 0.0428(19) 0.0392(18) -0.0035(16) 0.0037(17) 0.0200(17)
C3 0.062(2) 0.062(2) 0.037(3) -0.0043(12) 0.0043(12) 0.033(3)
C4 0.057(2) 0.046(2) 0.046(2) -0.0022(17) 0.0037(18) 0.0248(18)
C5 0.054(2) 0.054(2) 0.036(2) -0.0029(11) 0.0029(11) 0.029(3)
C6 0.049(2) 0.049(2) 0.049(3) 0.0014(12) -0.0014(12) 0.021(2)
C7 0.059(2) 0.059(2) 0.039(3) 0.000 0.000 0.032(3)
C8 0.059(2) 0.059(2) 0.039(3) 0.000 0.000 0.032(3)
C9 0.080(3) 0.080(3) 0.053(3) -0.0020(13) 0.0020(13) 0.058(4)
C10 0.137(5) 0.137(5) 0.072(4) -0.0081(17) 0.0081(17) 0.113(6)
C11 0.112(7) 0.112(7) 0.087(7) 0.000 0.000 0.092(7)

loop_
_atom_type_symbol
_atom_type_description
_atom_type_scat_dispersion_real
_atom_type_scat_dispersion_imag
_atom_type_scat_source
C C 0.0033 0.0016 'International Tables Vol C Tables 4.2.6.8 and 6.1.1.4'
H H 0.0000 0.0000 'International Tables Vol C Tables 4.2.6.8 and 6.1.1.4'
O O 0.0106 0.0060 'International Tables Vol C Tables 4.2.6.8 and 6.1.1.4'
Cu Cu 0.3201 1.2651 'International Tables Vol C Tables 4.2.6.8 and 6.1.1.4'

loop_
_geom_angle_atom_site_label_1
_geom_angle_atom_site_label_2
_geom_angle_atom_site_label_3
_geom_angle
_geom_angle_site_symmetry_1
_geom_angle_site_symmetry_3
O1 Cu1 O1 88.66(16) . 20_655
O1 Cu1 O2 88.64(11) . 8_556
O1 Cu1 O2 167.28(11) 20_655 8_556
O1 Cu1 O2 167.28(11) . 13_656
O1 Cu1 O2 88.64(11) 20_655 13_656
O2 Cu1 O2 91.27(16) 8_556 13_656
O1 Cu1 O1W 96.78(13) . .
O1 Cu1 O1W 96.78(13) 20_655 .
O2 Cu1 O1W 95.88(12) 8_556 .
O2 Cu1 O1W 95.88(12) 13_656 .
O1 Cu1 Cu1 83.12(8) . 13_656
O1 Cu1 Cu1 83.12(8) 20_655 13_656
O2 Cu1 Cu1 84.21(8) 8_556 13_656
O2 Cu1 Cu1 84.21(8) 13_656 13_656
O1W Cu1 Cu1 179.86(14) . 13_656
C1 O1 Cu1 124.6(2) . .
C1 O2 Cu1 122.5(2) . 13_656
Cu1 O1W H1WA 108.3 . .
O2 C1 O1 125.6(4) . .
O2 C1 C2 117.8(3) . .
O1 C1 C2 116.7(3) . .
C3 C2 C4 119.1(4) . .
C3 C2 C1 119.4(3) . .
C4 C2 C1 121.3(3) . .
C2 C3 C2 120.4(5) 19_665 .
C2 C3 H3A 119.8 19_665 .
C2 C3 H3A 119.8 . .
C5 C4 C2 120.9(4) . .
C5 C4 H4A 119.2 . .
C2 C4 H4A 119.9 . .
C4 C5 C4 119.4(5) . 19_665
C4 C5 C6 120.2(2) . .
C4 C5 C6 120.2(2) 19_665 .
C9 C6 C7 122.0(5) . .
C9 C6 C5 119.0(5) . .
C7 C6 C5 119.0(5) . .
C6 C7 C6 119.5(7) 16_557 .
C6 C7 C8 120.2(3) 16_557 .
C6 C7 C8 120.2(3) . .
C7 C8 H8A 109.4 . .
C7 C8 H8B 109.7 . .
H8A C8 H8B 109.3 . .
C7 C8 H8C 109.8 . .
H8A C8 H8C 109.4 . .
H8B C8 H8C 109.2 . .
C6 C9 C11 116.1(6) . .
C6 C9 C10 123.6(5) . .
C11 C9 C10 120.2(5) . .
C9 C10 H10A 109.9 . .
C9 C10 H10B 109.7 . .
H10A C10 H10B 110.1 . .
C9 C11 C9 124.2(8) 16_557 .
C9 C11 H11A 117.9 16_557 .
C9 C11 H11A 117.9 . .

loop_
_geom_bond_atom_site_label_1
_geom_bond_atom_site_label_2
_geom_bond_distance
_geom_bond_site_symmetry_2
Cu1 O1 1.939(3) .
Cu1 O1 1.939(3) 20_655
Cu1 O2 1.964(2) 8_556
Cu1 O2 1.964(2) 13_656
Cu1 O1W 2.134(4) .
Cu1 Cu1 2.6567(13) 13_656
O1 C1 1.261(4) .
O2 C1 1.243(4) .
O2 Cu1 1.964(2) 13_656
O1W H1WA 0.8496 .
C1 C2 1.487(5) .
C2 C3 1.386(4) .
C2 C4 1.402(5) .
C3 C2 1.386(4) 19_665
C3 H3A 0.9598 .
C4 C5 1.375(4) .
C4 H4A 0.9598 .
C5 C4 1.375(4) 19_665
C5 C6 1.531(7) .
C6 C9 1.375(7) .
C6 C7 1.379(6) .
C7 C6 1.379(6) 16_557
C7 C8 1.524(10) .
C8 H8A 0.9598 .
C8 H8B 0.9642 .
C8 H8C 0.9591 .
C9 C11 1.397(7) .
C9 C10 1.479(8) .
C10 H10A 0.9597 .
C10 H10B 0.9620 .
C11 C9 1.397(7) 16_557
C11 H11A 0.9500 .

loop_
_platon_squeeze_void_nr
_platon_squeeze_void_average_x
_platon_squeeze_void_average_y
_platon_squeeze_void_average_z
_platon_squeeze_void_volume
_platon_squeeze_void_count_electrons
1 -0.035 -0.024 -0.002 4101.1 832.4
